data_4102469
loop_
_publ_author_name
'Yun Xiong'
'Shenglai Yao'
'Robert M\"uller'
'Martin Kaupp'
'Matthias Driess'

_publ_contact_author_address
;Technische Universitaet Berlin
Institute of Chemistry: Metalorganics and Inorganic Materials 
Sekretariat C2  Strasse des 17. Juni 135
10623 Berlin Germany
;
_publ_contact_author_email matthias.driess@tu-berlin.de
_publ_contact_author_fax +49(0)30-314-29732
_publ_contact_author_phone +49(0)30-314-29731
_publ_section_title
;
 Activation of Ammonia by a Si=O Double Bond and Formation of a Unique
 Pair of Sila-Hemiaminal and Silanoic Amide Tautomers
;
_journal_name_full 'Journal of the American Chemical Society'
_journal_page_first 6912
_journal_page_last 6913
_journal_paper_doi 10.1021/ja1031024
_journal_volume 132
_journal_year 2010
_chemical_formula_sum 'C143 H199 N12 O4 Si4'
_chemical_formula_weight 2262.50
_chemical_name_systematic
; 
 ? 
;
_space_group_IT_number 14
_symmetry_cell_setting monoclinic
_symmetry_space_group_name_Hall '-P 2yn'
_symmetry_space_group_name_H-M 'P 1 21/n 1'
_atom_sites_solution_hydrogens geom
_atom_sites_solution_primary direct
_atom_sites_solution_secondary difmap
_audit_creation_method
;
CrysAlis RED, Oxford Diffraction Ltd.,
Version 1.171.31.8 (release 12-01-2007 CrysAlis171 .NET)
(compiled Jan 12 2007,17:49:11)
;
_cell_angle_alpha 90.00
_cell_angle_beta 109.422(5)
_cell_angle_gamma 90.00
_cell_formula_units_Z 4
_cell_length_a 23.9515(9)
_cell_length_b 20.8350(7)
_cell_length_c 28.7818(13)
_cell_measurement_reflns_used 18274
_cell_measurement_temperature 150(2)
_cell_measurement_theta_max 32.4105
_cell_measurement_theta_min 3.2867
_cell_volume 13545.6(10)
_computing_cell_refinement
;
CrysAlis RED, Oxford Diffraction Ltd.,
Version 1.171.31.8 (release 12-01-2007 CrysAlis171 .NET)
(compiled Jan 12 2007,17:49:11)
;
_computing_data_collection
;
CrysAlis CCD, Oxford Diffraction Ltd.,
Version 1.171.31.8 (release 12-01-2007 CrysAlis171 .NET)
(compiled Jan 12 2007,17:49:11)
;
_computing_data_reduction
;
CrysAlis RED, Oxford Diffraction Ltd.,
Version 1.171.31.8 (release 12-01-2007 CrysAlis171 .NET)
(compiled Jan 12 2007,17:49:11)
;
_computing_publication_material 'SHELXL-97 (Sheldrick, 1997)'
_computing_structure_refinement 'SHELXL-97 (Sheldrick, 1997)'
_computing_structure_solution 'SHELXS-97 (Sheldrick, 1990)'
_diffrn_ambient_temperature 150(2)
_diffrn_measured_fraction_theta_full 0.997
_diffrn_measured_fraction_theta_max 0.997
_diffrn_measurement_device_type 'Oxford Diffraction Xcalibur S Sapphire'
_diffrn_measurement_method \w
_diffrn_radiation_monochromator graphite
_diffrn_radiation_source 'Enhance (Mo) X-ray Source'
_diffrn_radiation_type MoK\a
_diffrn_radiation_wavelength 0.71073
_diffrn_reflns_av_R_equivalents 0.0983
_diffrn_reflns_av_sigmaI/netI 0.1213
_diffrn_reflns_limit_h_max 28
_diffrn_reflns_limit_h_min -28
_diffrn_reflns_limit_k_max 24
_diffrn_reflns_limit_k_min -23
_diffrn_reflns_limit_l_max 34
_diffrn_reflns_limit_l_min -34
_diffrn_reflns_number 94373
_diffrn_reflns_theta_full 25.00
_diffrn_reflns_theta_max 25.00
_diffrn_reflns_theta_min 3.28
_exptl_absorpt_coefficient_mu 0.100
_exptl_absorpt_correction_T_max 0.9881
_exptl_absorpt_correction_T_min 0.9774
_exptl_absorpt_correction_type multi-scan
_exptl_absorpt_process_details
;
CrysAlisPro, Oxford Diffraction Ltd.,
Version 1.171.33.42 (release 29-05-2009 CrysAlis171 .NET)
(compiled May 29 2009,17:40:42)
empirical absorption correction using spherical harmonics,
 implemented in SCALE3 ABSPACK scaling algorithm.
;
_exptl_crystal_colour colorless
_exptl_crystal_density_diffrn 1.109
_exptl_crystal_density_method 'not measured'
_exptl_crystal_description prism
_exptl_crystal_F_000 4916
_exptl_crystal_size_max 0.23
_exptl_crystal_size_mid 0.15
_exptl_crystal_size_min 0.12
_refine_diff_density_max 0.415
_refine_diff_density_min -0.330
_refine_diff_density_rms 0.045
_refine_ls_extinction_method none
_refine_ls_goodness_of_fit_ref 0.889
_refine_ls_hydrogen_treatment mixed
_refine_ls_matrix_type full
_refine_ls_number_parameters 1706
_refine_ls_number_reflns 23797
_refine_ls_number_restraints 644
_refine_ls_restrained_S_all 0.883
_refine_ls_R_factor_all 0.1354
_refine_ls_R_factor_gt 0.0589
_refine_ls_shift/su_max 0.002
_refine_ls_shift/su_mean 0.000
_refine_ls_structure_factor_coef Fsqd
_refine_ls_weighting_details 'calc w=1/[\s^2^(Fo^2^)+(0.0494P)^2^+0.0000P] where P=(Fo^2^+2Fc^2^)/3'
_refine_ls_weighting_scheme calc
_refine_ls_wR_factor_gt 0.1004
_refine_ls_wR_factor_ref 0.1182
_reflns_number_gt 12388
_reflns_number_total 23797
_reflns_threshold_expression >2sigma(I)
_cod_data_source_file ja1031024_si_002_3.cif
_cod_data_source_block Compound_4_and_5
_cod_original_cell_volume 13545.6(9)
_cod_database_code 4102469

loop_
_symmetry_equiv_pos_as_xyz
'x, y, z'
'-x+1/2, y+1/2, -z+1/2'
'-x, -y, -z'
'x-1/2, -y-1/2, z-1/2'

loop_
_atom_site_label
_atom_site_type_symbol
_atom_site_fract_x
_atom_site_fract_y
_atom_site_fract_z
_atom_site_U_iso_or_equiv
_atom_site_adp_type
_atom_site_occupancy
_atom_site_symmetry_multiplicity
_atom_site_calc_flag
_atom_site_refinement_flags
_atom_site_disorder_assembly
_atom_site_disorder_group
Si1 Si 0.72822(3) 0.06061(4) -0.37325(3) 0.01980(18) Uani 1 1 d . . .
O1 O 0.74818(8) 0.04938(10) -0.31476(7) 0.0261(5) Uani 1 1 d . . .
N1 N 0.77868(8) 0.02817(10) -0.39861(8) 0.0195(5) Uani 1 1 d . . .
C1 C 0.81446(13) -0.05520(14) -0.44058(11) 0.0375(8) Uani 1 1 d . . .
H1A H 0.8511 -0.0332 -0.4338 0.045 Uiso 1 1 calc R . .
H1B H 0.8081 -0.0946 -0.4582 0.045 Uiso 1 1 calc R . .
Si2 Si 0.80186(3) 0.19933(4) -0.25464(3) 0.02100(19) Uani 1 1 d . . .
O2 O 0.74998(7) 0.15167(9) -0.26324(7) 0.0261(5) Uani 1 1 d . . .
N2 N 0.66400(9) 0.01970(10) -0.40580(8) 0.0217(5) Uani 1 1 d . . .
C2 C 0.77049(11) -0.02993(13) -0.42479(10) 0.0251(7) Uani 1 1 d . . .
Si3 Si 0.72339(3) 0.18380(4) 0.12800(3) 0.01918(18) Uani 1 1 d . . .
O3 O 0.74625(8) 0.17748(11) 0.18699(7) 0.0270(5) Uani 1 1 d . . .
N3 N 0.72076(12) 0.14014(14) -0.38314(13) 0.0284(7) Uani 1 1 d . . .
C3 C 0.71503(11) -0.06227(13) -0.43554(10) 0.0257(7) Uani 1 1 d . . .
H3 H 0.7128 -0.1040 -0.4493 0.031 Uiso 1 1 calc R . .
Si4 Si 0.80338(3) 0.32944(4) 0.24053(3) 0.01992(18) Uani 1 1 d . . .
O4 O 0.75379(7) 0.28061(9) 0.23774(7) 0.0240(5) Uani 1 1 d . . .
N4 N 0.77545(9) 0.28166(11) -0.26380(8) 0.0218(5) Uani 1 1 d . . .
C4 C 0.66487(11) -0.04021(13) -0.42837(10) 0.0236(7) Uani 1 1 d . . .
N5 N 0.85082(9) 0.20815(11) -0.19248(8) 0.0239(6) Uani 1 1 d . . .
C5 C 0.61030(12) -0.07798(14) -0.44470(11) 0.0353(8) Uani 1 1 d . . .
H5A H 0.6155 -0.1146 -0.4643 0.053 Uiso 1 1 calc R . .
H5B H 0.5777 -0.0510 -0.4649 0.053 Uiso 1 1 calc R . .
H5C H 0.6012 -0.0936 -0.4159 0.053 Uiso 1 1 calc R . .
N6 N 0.84405(12) 0.18519(14) -0.28979(10) 0.0279(6) Uani 1 1 d . . .
C6 C 0.83518(11) 0.06011(13) -0.38785(10) 0.0205(6) Uani 1 1 d . . .
N7 N 0.77305(9) 0.14609(10) 0.10411(8) 0.0201(5) Uani 1 1 d . . .
C7 C 0.84102(11) 0.10929(13) -0.41944(10) 0.0237(7) Uani 1 1 d . . .
N8 N 0.65803(9) 0.14275(10) 0.09863(8) 0.0202(5) Uani 1 1 d . . .
C8 C 0.89499(12) 0.13960(14) -0.40836(11) 0.0294(7) Uani 1 1 d . . .
H8 H 0.8999 0.1725 -0.4295 0.035 Uiso 1 1 calc R . .
N9 N 0.71539(12) 0.26200(14) 0.11367(13) 0.0292(7) Uani 1 1 d . . .
C9 C 0.94212(12) 0.12322(15) -0.36709(12) 0.0341(8) Uani 1 1 d . . .
H9 H 0.9786 0.1457 -0.3595 0.041 Uiso 1 1 calc R . .
N10 N 0.77559(8) 0.41026(10) 0.22706(8) 0.0186(5) Uani 1 1 d . . .
C10 C 0.93623(11) 0.07432(14) -0.33698(11) 0.0296(7) Uani 1 1 d . . .
H10 H 0.9690 0.0631 -0.3089 0.036 Uiso 1 1 calc R . .
N11 N 0.85385(9) 0.34364(11) 0.30159(8) 0.0223(5) Uani 1 1 d . . .
C11 C 0.88340(11) 0.04097(13) -0.34672(10) 0.0225(7) Uani 1 1 d . . .
N12 N 0.84315(11) 0.31172(14) 0.20376(10) 0.0278(6) Uani 1 1 d . . .
C12 C 0.88014(11) -0.01454(13) -0.31346(10) 0.0267(7) Uani 1 1 d . . .
H12 H 0.8389 -0.0320 -0.3256 0.032 Uiso 1 1 calc R . .
C13 C 0.92247(14) -0.06846(15) -0.31560(13) 0.0496(9) Uani 1 1 d . . .
H13A H 0.9132 -0.0828 -0.3498 0.074 Uiso 1 1 calc R . .
H13B H 0.9180 -0.1045 -0.2952 0.074 Uiso 1 1 calc R . .
H13C H 0.9633 -0.0527 -0.3032 0.074 Uiso 1 1 calc R . .
C14 C 0.89323(13) 0.00783(15) -0.26009(11) 0.0398(8) Uani 1 1 d . . .
H14A H 0.9344 0.0222 -0.2466 0.060 Uiso 1 1 calc R . .
H14B H 0.8868 -0.0278 -0.2403 0.060 Uiso 1 1 calc R . .
H14C H 0.8668 0.0434 -0.2593 0.060 Uiso 1 1 calc R . .
C15 C 0.79113(12) 0.12760(14) -0.46620(10) 0.0278(7) Uani 1 1 d . . .
H15 H 0.7536 0.1090 -0.4640 0.033 Uiso 1 1 calc R . .
C16 C 0.78279(13) 0.20011(14) -0.47217(12) 0.0414(8) Uani 1 1 d . . .
H16A H 0.7767 0.2181 -0.4428 0.062 Uiso 1 1 calc R . .
H16B H 0.7482 0.2094 -0.5012 0.062 Uiso 1 1 calc R . .
H16C H 0.8181 0.2194 -0.4764 0.062 Uiso 1 1 calc R . .
C17 C 0.80137(15) 0.09883(17) -0.51164(11) 0.0523(10) Uani 1 1 d . . .
H17A H 0.8378 0.1167 -0.5149 0.078 Uiso 1 1 calc R . .
H17B H 0.7678 0.1093 -0.5411 0.078 Uiso 1 1 calc R . .
H17C H 0.8051 0.0521 -0.5080 0.078 Uiso 1 1 calc R . .
C18 C 0.60749(11) 0.04885(13) -0.41164(10) 0.0212(7) Uani 1 1 d . . .
C19 C 0.58093(11) 0.03991(13) -0.37510(10) 0.0255(7) Uani 1 1 d . . .
C20 C 0.52705(12) 0.07005(15) -0.38208(12) 0.0348(8) Uani 1 1 d . . .
H20 H 0.5084 0.0651 -0.3579 0.042 Uiso 1 1 calc R . .
C21 C 0.49996(12) 0.10665(15) -0.42275(13) 0.0391(9) Uani 1 1 d . . .
H21 H 0.4631 0.1267 -0.4264 0.047 Uiso 1 1 calc R . .
C22 C 0.52599(12) 0.11462(14) -0.45847(12) 0.0345(8) Uani 1 1 d . . .
H22 H 0.5066 0.1398 -0.4868 0.041 Uiso 1 1 calc R . .
C23 C 0.58006(11) 0.08644(13) -0.45361(11) 0.0255(7) Uani 1 1 d . . .
C24 C 0.60705(13) 0.09527(15) -0.49412(11) 0.0357(8) Uani 1 1 d . . .
H24 H 0.6487 0.0792 -0.4812 0.043 Uiso 1 1 calc R . .
C25 C 0.60929(15) 0.16551(17) -0.50840(14) 0.0631(11) Uani 1 1 d . . .
H25A H 0.5689 0.1813 -0.5246 0.095 Uiso 1 1 calc R . .
H25B H 0.6320 0.1693 -0.5310 0.095 Uiso 1 1 calc R . .
H25C H 0.6284 0.1910 -0.4787 0.095 Uiso 1 1 calc R . .
C26 C 0.57435(15) 0.05563(19) -0.53956(12) 0.0599(11) Uani 1 1 d . . .
H26A H 0.5752 0.0102 -0.5304 0.090 Uiso 1 1 calc R . .
H26B H 0.5936 0.0610 -0.5645 0.090 Uiso 1 1 calc R . .
H26C H 0.5332 0.0702 -0.5530 0.090 Uiso 1 1 calc R . .
C27 C 0.60855(12) -0.00047(14) -0.32952(11) 0.0317(8) Uani 1 1 d . . .
H27 H 0.6455 -0.0199 -0.3322 0.038 Uiso 1 1 calc R . .
C28 C 0.56775(14) -0.05567(16) -0.32595(13) 0.0515(10) Uani 1 1 d . . .
H28A H 0.5328 -0.0382 -0.3199 0.077 Uiso 1 1 calc R . .
H28B H 0.5891 -0.0842 -0.2988 0.077 Uiso 1 1 calc R . .
H28C H 0.5553 -0.0799 -0.3569 0.077 Uiso 1 1 calc R . .
C29 C 0.62630(13) 0.04079(15) -0.28227(11) 0.0387(8) Uani 1 1 d . . .
H29A H 0.6537 0.0746 -0.2846 0.058 Uiso 1 1 calc R . .
H29B H 0.6457 0.0136 -0.2537 0.058 Uiso 1 1 calc R . .
H29C H 0.5908 0.0603 -0.2785 0.058 Uiso 1 1 calc R . .
C30 C 0.74999(12) 0.38774(14) -0.23771(11) 0.0337(8) Uani 1 1 d . . .
H30A H 0.7302 0.3926 -0.2733 0.051 Uiso 1 1 calc R . .
H30B H 0.7802 0.4211 -0.2259 0.051 Uiso 1 1 calc R . .
H30C H 0.7208 0.3918 -0.2208 0.051 Uiso 1 1 calc R . .
C31 C 0.77865(11) 0.32294(13) -0.22725(11) 0.0233(7) Uani 1 1 d . . .
C32 C 0.80927(11) 0.30717(13) -0.17818(10) 0.0239(7) Uani 1 1 d . . .
H32 H 0.8052 0.3358 -0.1538 0.029 Uiso 1 1 calc R . .
C33 C 0.84464(11) 0.25455(14) -0.16167(10) 0.0263(7) Uani 1 1 d . . .
C34 C 0.87813(13) 0.24797(15) -0.10702(10) 0.0383(8) Uani 1 1 d . . .
H34A H 0.8590 0.2154 -0.0929 0.057 Uiso 1 1 calc R . .
H34B H 0.8780 0.2892 -0.0907 0.057 Uiso 1 1 calc R . .
H34C H 0.9190 0.2351 -0.1021 0.057 Uiso 1 1 calc R . .
C35 C 0.74415(11) 0.29995(13) -0.31490(10) 0.0224(7) Uani 1 1 d . . .
C36 C 0.68263(11) 0.29120(14) -0.33478(10) 0.0263(7) Uani 1 1 d . . .
C37 C 0.65496(13) 0.30740(16) -0.38410(12) 0.0406(9) Uani 1 1 d . . .
H37 H 0.6132 0.3028 -0.3982 0.049 Uiso 1 1 calc R . .
C38 C 0.68667(14) 0.33000(16) -0.41286(12) 0.0463(9) Uani 1 1 d . . .
H38 H 0.6672 0.3394 -0.4467 0.056 Uiso 1 1 calc R . .
C39 C 0.74644(13) 0.33871(15) -0.39229(11) 0.0393(8) Uani 1 1 d . . .
H39 H 0.7678 0.3551 -0.4122 0.047 Uiso 1 1 calc R . .
C40 C 0.77679(11) 0.32445(13) -0.34338(11) 0.0260(7) Uani 1 1 d . . .
C41 C 0.84248(12) 0.33851(14) -0.32207(11) 0.0310(7) Uani 1 1 d . . .
H41 H 0.8580 0.3192 -0.2884 0.037 Uiso 1 1 calc R . .
C42 C 0.87680(13) 0.30961(16) -0.35350(11) 0.0432(9) Uani 1 1 d . . .
H42A H 0.8665 0.2641 -0.3596 0.065 Uiso 1 1 calc R . .
H42B H 0.9194 0.3137 -0.3360 0.065 Uiso 1 1 calc R . .
H42C H 0.8664 0.3325 -0.3850 0.065 Uiso 1 1 calc R . .
C43 C 0.85268(14) 0.41108(16) -0.31733(13) 0.0497(9) Uani 1 1 d . . .
H43A H 0.8371 0.4310 -0.3500 0.075 Uiso 1 1 calc R . .
H43B H 0.8952 0.4198 -0.3031 0.075 Uiso 1 1 calc R . .
H43C H 0.8323 0.4289 -0.2958 0.075 Uiso 1 1 calc R . .
C44 C 0.64498(12) 0.26749(14) -0.30518(11) 0.0330(8) Uani 1 1 d . . .
H44 H 0.6719 0.2566 -0.2713 0.040 Uiso 1 1 calc R . .
C45 C 0.60161(13) 0.31907(16) -0.30043(14) 0.0536(10) Uani 1 1 d . . .
H45A H 0.5737 0.3293 -0.3331 0.080 Uiso 1 1 calc R . .
H45B H 0.6236 0.3578 -0.2857 0.080 Uiso 1 1 calc R . .
H45C H 0.5798 0.3031 -0.2794 0.080 Uiso 1 1 calc R . .
C46 C 0.61026(12) 0.20730(14) -0.32762(12) 0.0420(9) Uani 1 1 d . . .
H46A H 0.5832 0.2170 -0.3608 0.063 Uiso 1 1 calc R . .
H46B H 0.5875 0.1927 -0.3069 0.063 Uiso 1 1 calc R . .
H46C H 0.6378 0.1735 -0.3296 0.063 Uiso 1 1 calc R . .
C47 C 0.89753(12) 0.15959(14) -0.17392(10) 0.0260(7) Uani 1 1 d . . .
C48 C 0.88616(12) 0.10192(14) -0.15360(10) 0.0299(7) Uani 1 1 d . . .
C49 C 0.93171(13) 0.05793(15) -0.13833(11) 0.0378(8) Uani 1 1 d . . .
H49 H 0.9251 0.0182 -0.1248 0.045 Uiso 1 1 calc R . .
C50 C 0.98650(14) 0.07005(17) -0.14221(11) 0.0430(9) Uani 1 1 d . . .
H50 H 1.0170 0.0388 -0.1316 0.052 Uiso 1 1 calc R . .
C51 C 0.99709(13) 0.12724(17) -0.16134(12) 0.0400(9) Uani 1 1 d . . .
H51 H 1.0353 0.1355 -0.1633 0.048 Uiso 1 1 calc R . .
C52 C 0.95295(12) 0.17325(15) -0.17794(10) 0.0303(7) Uani 1 1 d . . .
C53 C 0.96733(12) 0.23686(16) -0.19763(12) 0.0394(8) Uani 1 1 d . . .
H53 H 0.9290 0.2591 -0.2149 0.047 Uiso 1 1 calc R . .
C54 C 1.00385(13) 0.28049(17) -0.15544(13) 0.0528(10) Uani 1 1 d . . .
H54A H 0.9805 0.2912 -0.1343 0.079 Uiso 1 1 calc R . .
H54B H 1.0143 0.3200 -0.1691 0.079 Uiso 1 1 calc R . .
H54C H 1.0400 0.2581 -0.1360 0.079 Uiso 1 1 calc R . .
C55 C 0.99998(13) 0.22803(18) -0.23499(13) 0.0567(10) Uani 1 1 d . . .
H55A H 1.0395 0.2104 -0.2182 0.085 Uiso 1 1 calc R . .
H55B H 1.0036 0.2696 -0.2496 0.085 Uiso 1 1 calc R . .
H55C H 0.9776 0.1984 -0.2610 0.085 Uiso 1 1 calc R . .
C56 C 0.82755(13) 0.08674(15) -0.14647(11) 0.0343(8) Uani 1 1 d . . .
H56 H 0.8011 0.1249 -0.1575 0.041 Uiso 1 1 calc R . .
C57 C 0.83622(15) 0.07487(17) -0.09162(12) 0.0526(10) Uani 1 1 d . . .
H57A H 0.8562 0.0336 -0.0814 0.079 Uiso 1 1 calc R . .
H57B H 0.7976 0.0741 -0.0869 0.079 Uiso 1 1 calc R . .
H57C H 0.8604 0.1094 -0.0717 0.079 Uiso 1 1 calc R . .
C58 C 0.79680(13) 0.02931(15) -0.17716(12) 0.0432(9) Uani 1 1 d . . .
H58A H 0.7906 0.0377 -0.2120 0.065 Uiso 1 1 calc R . .
H58B H 0.7585 0.0223 -0.1726 0.065 Uiso 1 1 calc R . .
H58C H 0.8215 -0.0090 -0.1666 0.065 Uiso 1 1 calc R . .
C59 C 0.80488(13) 0.06169(15) 0.05982(12) 0.0442(9) Uani 1 1 d . . .
H59A H 0.8425 0.0817 0.0671 0.053 Uiso 1 1 calc R . .
H59B H 0.7966 0.0231 0.0412 0.053 Uiso 1 1 calc R . .
C60 C 0.76159(12) 0.08920(14) 0.07663(10) 0.0280(7) Uani 1 1 d . . .
C61 C 0.70514(11) 0.06064(14) 0.06531(10) 0.0275(7) Uani 1 1 d . . .
H61 H 0.7007 0.0201 0.0494 0.033 Uiso 1 1 calc R . .
C62 C 0.65538(11) 0.08370(13) 0.07418(10) 0.0218(7) Uani 1 1 d . . .
C63 C 0.60082(12) 0.04874(13) 0.05774(11) 0.0306(7) Uani 1 1 d . . .
H63A H 0.5897 0.0359 0.0863 0.046 Uiso 1 1 calc R . .
H63B H 0.6057 0.0104 0.0398 0.046 Uiso 1 1 calc R . .
H63C H 0.5697 0.0760 0.0359 0.046 Uiso 1 1 calc R . .
C64 C 0.83070(11) 0.17554(13) 0.11547(10) 0.0222(7) Uani 1 1 d . . .
C65 C 0.83960(11) 0.22286(14) 0.08359(10) 0.0262(7) Uani 1 1 d . . .
C66 C 0.89330(12) 0.25355(15) 0.09700(11) 0.0329(8) Uani 1 1 d . . .
H66 H 0.8994 0.2862 0.0761 0.039 Uiso 1 1 calc R . .
C67 C 0.93882(12) 0.23867(15) 0.13972(12) 0.0358(8) Uani 1 1 d . . .
H67 H 0.9751 0.2616 0.1486 0.043 Uiso 1 1 calc R . .
C68 C 0.93071(11) 0.18981(15) 0.16933(11) 0.0313(8) Uani 1 1 d . . .
H68 H 0.9625 0.1781 0.1980 0.038 Uiso 1 1 calc R . .
C69 C 0.87731(11) 0.15758(13) 0.15829(10) 0.0216(7) Uani 1 1 d . . .
C70 C 0.87177(12) 0.10351(14) 0.19182(10) 0.0275(7) Uani 1 1 d . . .
H70 H 0.8298 0.0881 0.1799 0.033 Uiso 1 1 calc R . .
C71 C 0.88619(13) 0.12651(15) 0.24509(10) 0.0376(8) Uani 1 1 d . . .
H71A H 0.9277 0.1400 0.2580 0.056 Uiso 1 1 calc R . .
H71B H 0.8796 0.0914 0.2653 0.056 Uiso 1 1 calc R . .
H71C H 0.8605 0.1628 0.2460 0.056 Uiso 1 1 calc R . .
C72 C 0.91206(14) 0.04674(16) 0.18955(12) 0.0516(10) Uani 1 1 d . . .
H72A H 0.9025 0.0325 0.1553 0.077 Uiso 1 1 calc R . .
H72B H 0.9058 0.0112 0.2096 0.077 Uiso 1 1 calc R . .
H72C H 0.9536 0.0604 0.2023 0.077 Uiso 1 1 calc R . .
C73 C 0.79341(13) 0.23818(15) 0.03411(11) 0.0351(8) Uani 1 1 d . . .
H73 H 0.7566 0.2136 0.0313 0.042 Uiso 1 1 calc R . .
C74 C 0.77817(14) 0.30938(17) 0.02829(14) 0.0586(11) Uani 1 1 d . . .
H74A H 0.7661 0.3238 0.0560 0.088 Uiso 1 1 calc R . .
H74B H 0.7456 0.3164 -0.0027 0.088 Uiso 1 1 calc R . .
H74C H 0.8130 0.3338 0.0278 0.088 Uiso 1 1 calc R . .
C75 C 0.81606(14) 0.2164(2) -0.00791(12) 0.0644(12) Uani 1 1 d . . .
H75A H 0.8523 0.2399 -0.0056 0.097 Uiso 1 1 calc R . .
H75B H 0.7857 0.2253 -0.0398 0.097 Uiso 1 1 calc R . .
H75C H 0.8245 0.1703 -0.0049 0.097 Uiso 1 1 calc R . .
C76 C 0.60257(11) 0.17036(12) 0.09919(10) 0.0197(6) Uani 1 1 d . . .
C77 C 0.58325(11) 0.15953(13) 0.13975(10) 0.0206(6) Uani 1 1 d . . .
C78 C 0.53017(11) 0.18692(13) 0.13861(11) 0.0267(7) Uani 1 1 d . . .
H78 H 0.5169 0.1806 0.1659 0.032 Uiso 1 1 calc R . .
C79 C 0.49618(12) 0.22271(14) 0.09969(11) 0.0309(8) Uani 1 1 d . . .
H79 H 0.4598 0.2405 0.0999 0.037 Uiso 1 1 calc R . .
C80 C 0.51553(11) 0.23276(14) 0.05976(11) 0.0309(7) Uani 1 1 d . . .
H80 H 0.4920 0.2577 0.0327 0.037 Uiso 1 1 calc R . .
C81 C 0.56842(11) 0.20703(13) 0.05881(10) 0.0231(7) Uani 1 1 d . . .
C82 C 0.58577(12) 0.21814(14) 0.01269(10) 0.0295(7) Uani 1 1 d . . .
H82 H 0.6266 0.2008 0.0192 0.035 Uiso 1 1 calc R . .
C83 C 0.58657(14) 0.28986(15) 0.00121(12) 0.0439(9) Uani 1 1 d . . .
H83A H 0.5464 0.3072 -0.0075 0.066 Uiso 1 1 calc R . .
H83B H 0.6013 0.2959 -0.0265 0.066 Uiso 1 1 calc R . .
H83C H 0.6126 0.3124 0.0302 0.066 Uiso 1 1 calc R . .
C84 C 0.54391(14) 0.18270(16) -0.03180(11) 0.0475(9) Uani 1 1 d . . .
H84A H 0.5445 0.1367 -0.0245 0.071 Uiso 1 1 calc R . .
H84B H 0.5568 0.1894 -0.0604 0.071 Uiso 1 1 calc R . .
H84C H 0.5036 0.1993 -0.0391 0.071 Uiso 1 1 calc R . .
C85 C 0.61699(12) 0.11874(13) 0.18379(10) 0.0260(7) Uani 1 1 d . . .
H85 H 0.6532 0.1020 0.1780 0.031 Uiso 1 1 calc R . .
C86 C 0.57991(13) 0.06090(14) 0.18920(12) 0.0372(8) Uani 1 1 d . . .
H86A H 0.5451 0.0760 0.1967 0.056 Uiso 1 1 calc R . .
H86B H 0.6039 0.0333 0.2160 0.056 Uiso 1 1 calc R . .
H86C H 0.5671 0.0365 0.1584 0.056 Uiso 1 1 calc R . .
C87 C 0.63705(12) 0.15820(14) 0.23151(10) 0.0332(8) Uani 1 1 d . . .
H87A H 0.6621 0.1938 0.2280 0.050 Uiso 1 1 calc R . .
H87B H 0.6596 0.1307 0.2590 0.050 Uiso 1 1 calc R . .
H87C H 0.6023 0.1753 0.2381 0.050 Uiso 1 1 calc R . .
C88 C 0.74637(11) 0.51688(13) 0.24797(11) 0.0293(7) Uani 1 1 d . . .
H88A H 0.7580 0.5369 0.2218 0.044 Uiso 1 1 calc R . .
H88B H 0.7569 0.5453 0.2767 0.044 Uiso 1 1 calc R . .
H88C H 0.7035 0.5095 0.2362 0.044 Uiso 1 1 calc R . .
C89 C 0.77786(11) 0.45423(13) 0.26201(10) 0.0216(7) Uani 1 1 d . . .
C90 C 0.80996(11) 0.44325(13) 0.31157(10) 0.0237(7) Uani 1 1 d . . .
H90 H 0.8054 0.4737 0.3346 0.028 Uiso 1 1 calc R . .
C91 C 0.84758(11) 0.39253(14) 0.33032(11) 0.0251(7) Uani 1 1 d . . .
C92 C 0.88300(13) 0.39221(15) 0.38453(10) 0.0400(8) Uani 1 1 d . . .
H92A H 0.9135 0.3589 0.3912 0.060 Uiso 1 1 calc R . .
H92B H 0.8567 0.3833 0.4035 0.060 Uiso 1 1 calc R . .
H92C H 0.9018 0.4342 0.3940 0.060 Uiso 1 1 calc R . .
C94 C 0.67914(11) 0.41185(13) 0.15935(10) 0.0225(7) Uani 1 1 d . . .
C95 C 0.64754(12) 0.42219(14) 0.10995(11) 0.0327(8) Uani 1 1 d . . .
H95 H 0.6059 0.4155 0.0984 0.039 Uiso 1 1 calc R . .
C96 C 0.67536(13) 0.44209(15) 0.07689(11) 0.0394(8) Uani 1 1 d . . .
H96 H 0.6531 0.4475 0.0430 0.047 Uiso 1 1 calc R . .
C97 C 0.73490(13) 0.45369(14) 0.09374(11) 0.0351(8) Uani 1 1 d . . .
H97 H 0.7536 0.4679 0.0712 0.042 Uiso 1 1 calc R . .
C98 C 0.76906(12) 0.44535(13) 0.14300(10) 0.0257(7) Uani 1 1 d . . .
C99 C 0.83404(12) 0.46425(14) 0.15990(11) 0.0317(8) Uani 1 1 d . . .
H99 H 0.8525 0.4512 0.1951 0.038 Uiso 1 1 calc R . .
C100 C 0.84027(14) 0.53673(16) 0.15658(13) 0.0505(10) Uani 1 1 d . . .
H10A H 0.8223 0.5505 0.1223 0.076 Uiso 1 1 calc R . .
H10B H 0.8823 0.5483 0.1684 0.076 Uiso 1 1 calc R . .
H10C H 0.8202 0.5580 0.1770 0.076 Uiso 1 1 calc R . .
C101 C 0.86770(13) 0.43065(16) 0.12955(12) 0.0473(9) Uani 1 1 d . . .
H10D H 0.8590 0.3846 0.1277 0.071 Uiso 1 1 calc R . .
H10E H 0.9103 0.4373 0.1454 0.071 Uiso 1 1 calc R . .
H10F H 0.8552 0.4487 0.0962 0.071 Uiso 1 1 calc R . .
C102 C 0.64579(11) 0.39141(14) 0.19353(11) 0.0285(7) Uani 1 1 d . . .
H102 H 0.6747 0.3880 0.2277 0.034 Uiso 1 1 calc R . .
C103 C 0.61636(12) 0.32612(14) 0.17876(12) 0.0366(8) Uani 1 1 d . . .
H10G H 0.5881 0.3285 0.1452 0.055 Uiso 1 1 calc R . .
H10H H 0.5955 0.3141 0.2015 0.055 Uiso 1 1 calc R . .
H10I H 0.6466 0.2939 0.1801 0.055 Uiso 1 1 calc R . .
C104 C 0.59862(13) 0.44153(15) 0.19362(13) 0.0508(10) Uani 1 1 d . . .
H10J H 0.6171 0.4840 0.2009 0.076 Uiso 1 1 calc R . .
H10K H 0.5811 0.4302 0.2188 0.076 Uiso 1 1 calc R . .
H10L H 0.5677 0.4423 0.1612 0.076 Uiso 1 1 calc R . .
C105 C 0.90068(11) 0.29604(13) 0.32149(10) 0.0247(7) Uani 1 1 d . . .
C106 C 0.89042(12) 0.24099(14) 0.34546(10) 0.0268(7) Uani 1 1 d . . .
C107 C 0.93645(13) 0.19732(15) 0.36221(11) 0.0358(8) Uani 1 1 d . . .
H107 H 0.9306 0.1595 0.3784 0.043 Uiso 1 1 calc R . .
C108 C 0.99004(14) 0.20711(16) 0.35605(12) 0.0412(9) Uani 1 1 d . . .
H108 H 1.0207 0.1763 0.3679 0.049 Uiso 1 1 calc R . .
C109 C 0.99952(13) 0.26151(16) 0.33268(11) 0.0366(8) Uani 1 1 d . . .
H109 H 1.0369 0.2678 0.3285 0.044 Uiso 1 1 calc R . .
C110 C 0.95557(12) 0.30724(14) 0.31506(10) 0.0286(7) Uani 1 1 d . . .
C111 C 0.96920(12) 0.36828(15) 0.29211(11) 0.0348(8) Uani 1 1 d . . .
H111 H 0.9309 0.3913 0.2761 0.042 Uiso 1 1 calc R . .
C112 C 0.99731(14) 0.35491(19) 0.25210(12) 0.0574(11) Uani 1 1 d . . .
H11A H 1.0371 0.3371 0.2674 0.086 Uiso 1 1 calc R . .
H11B H 0.9999 0.3950 0.2352 0.086 Uiso 1 1 calc R . .
H11C H 0.9728 0.3241 0.2283 0.086 Uiso 1 1 calc R . .
C113 C 1.00933(13) 0.41271(16) 0.33150(13) 0.0487(9) Uani 1 1 d . . .
H11D H 0.9901 0.4231 0.3558 0.073 Uiso 1 1 calc R . .
H11E H 1.0165 0.4523 0.3160 0.073 Uiso 1 1 calc R . .
H11F H 1.0471 0.3912 0.3480 0.073 Uiso 1 1 calc R . .
C114 C 0.83271(13) 0.22886(14) 0.35516(11) 0.0324(8) Uani 1 1 d . . .
H114 H 0.8055 0.2656 0.3411 0.039 Uiso 1 1 calc R . .
C115 C 0.84338(15) 0.22632(18) 0.41108(12) 0.0560(10) Uani 1 1 d . . .
H11G H 0.8668 0.1882 0.4252 0.084 Uiso 1 1 calc R . .
H11H H 0.8052 0.2243 0.4167 0.084 Uiso 1 1 calc R . .
H11I H 0.8648 0.2649 0.4268 0.084 Uiso 1 1 calc R . .
C116 C 0.80237(14) 0.16754(16) 0.33073(12) 0.0460(9) Uani 1 1 d . . .
H11J H 0.7927 0.1710 0.2950 0.069 Uiso 1 1 calc R . .
H11K H 0.7659 0.1611 0.3385 0.069 Uiso 1 1 calc R . .
H11L H 0.8289 0.1310 0.3430 0.069 Uiso 1 1 calc R . .
C117 C 0.67922(15) 0.1801(3) -0.17427(15) 0.0677(13) Uani 1 1 d . . .
H117 H 0.6845 0.1676 -0.2043 0.081 Uiso 1 1 calc R . .
C118 C 0.67474(15) 0.2435(2) -0.16422(15) 0.0649(12) Uani 1 1 d . . .
H118 H 0.6761 0.2751 -0.1876 0.078 Uiso 1 1 calc R . .
C119 C 0.66827(14) 0.2619(2) -0.12055(15) 0.0574(10) Uani 1 1 d . . .
H119 H 0.6657 0.3061 -0.1134 0.069 Uiso 1 1 calc R . .
C120 C 0.66557(14) 0.2161(2) -0.08732(14) 0.0581(11) Uani 1 1 d . . .
H120 H 0.6611 0.2290 -0.0571 0.070 Uiso 1 1 calc R . .
C121 C 0.66915(15) 0.1527(2) -0.09665(16) 0.0650(12) Uani 1 1 d . . .
H121 H 0.6670 0.1214 -0.0733 0.078 Uiso 1 1 calc R . .
C122 C 0.67601(15) 0.1341(2) -0.14091(18) 0.0705(13) Uani 1 1 d . . .
H122 H 0.6785 0.0899 -0.1480 0.085 Uiso 1 1 calc R . .
C29A C 0.6662(6) 0.2677(8) 0.3958(4) 0.058(3) Uani 0.539(12) 1 d PDU A 1
H29D H 0.6593 0.2310 0.4127 0.069 Uiso 0.539(12) 1 calc PR A 1
C30A C 0.6664(7) 0.3280(9) 0.4150(5) 0.069(3) Uani 0.539(12) 1 d PDU A 1
H30D H 0.6603 0.3330 0.4458 0.083 Uiso 0.539(12) 1 calc PR A 1
C31A C 0.6753(6) 0.3811(7) 0.3903(6) 0.072(3) Uani 0.539(12) 1 d PDU A 1
H31A H 0.6752 0.4225 0.4040 0.086 Uiso 0.539(12) 1 calc PR A 1
C32A C 0.6844(8) 0.3747(6) 0.3455(7) 0.062(3) Uani 0.539(12) 1 d PDU A 1
H32A H 0.6903 0.4118 0.3285 0.074 Uiso 0.539(12) 1 calc PR A 1
C33A C 0.6849(6) 0.3151(7) 0.3256(4) 0.051(3) Uani 0.539(12) 1 d PDU A 1
H33A H 0.6911 0.3106 0.2948 0.061 Uiso 0.539(12) 1 calc PR A 1
C34A C 0.6762(5) 0.2613(5) 0.3510(4) 0.051(3) Uani 0.539(12) 1 d PDU A 1
H34D H 0.6771 0.2197 0.3377 0.061 Uiso 0.539(12) 1 calc PR A 1
C29B C 0.6601(7) 0.3003(7) 0.4125(6) 0.048(3) Uani 0.461(12) 1 d PDU A 2
H29E H 0.6490 0.2809 0.4380 0.058 Uiso 0.461(12) 1 calc PR A 2
C30B C 0.6682(6) 0.3658(7) 0.4123(5) 0.050(3) Uani 0.461(12) 1 d PDU A 2
H30E H 0.6629 0.3918 0.4376 0.060 Uiso 0.461(12) 1 calc PR A 2
C31B C 0.6844(8) 0.3932(7) 0.3745(6) 0.061(3) Uani 0.461(12) 1 d PDU A 2
H31B H 0.6900 0.4383 0.3737 0.074 Uiso 0.461(12) 1 calc PR A 2
C32B C 0.6923(9) 0.3547(10) 0.3387(6) 0.062(4) Uani 0.461(12) 1 d PDU A 2
H32B H 0.7046 0.3738 0.3137 0.074 Uiso 0.461(12) 1 calc PR A 2
C33B C 0.6830(7) 0.2898(9) 0.3375(6) 0.058(3) Uani 0.461(12) 1 d PDU A 2
H33B H 0.6867 0.2642 0.3113 0.070 Uiso 0.461(12) 1 calc PR A 2
C34B C 0.6680(7) 0.2626(7) 0.3754(7) 0.057(3) Uani 0.461(12) 1 d PDU A 2
H34E H 0.6631 0.2174 0.3762 0.068 Uiso 0.461(12) 1 calc PR A 2
C35A C 0.5241(5) 0.3359(5) 0.4792(4) 0.068(3) Uani 0.654(14) 1 d PDU B 3
H35A H 0.5289 0.3117 0.4528 0.081 Uiso 0.654(14) 1 calc PR B 3
C36A C 0.5485(4) 0.3957(6) 0.4893(3) 0.069(2) Uani 0.654(14) 1 d PDU B 3
H36A H 0.5715 0.4129 0.4710 0.082 Uiso 0.654(14) 1 calc PR B 3
C37A C 0.5390(5) 0.4301(5) 0.5266(4) 0.079(3) Uani 0.654(14) 1 d PDU B 3
H37A H 0.5544 0.4724 0.5336 0.094 Uiso 0.654(14) 1 calc PR B 3
C38A C 0.5079(4) 0.4042(5) 0.5533(4) 0.074(2) Uiso 0.654(14) 1 d PDU B 3
H38A H 0.5026 0.4281 0.5796 0.089 Uiso 0.654(14) 1 calc PR B 3
C39A C 0.4847(5) 0.3460(5) 0.5435(4) 0.064(3) Uani 0.654(14) 1 d PDU B 3
H39A H 0.4621 0.3288 0.5623 0.077 Uiso 0.654(14) 1 calc PR B 3
C40A C 0.4932(5) 0.3110(5) 0.5066(4) 0.068(3) Uani 0.654(14) 1 d PDU B 3
H40A H 0.4775 0.2688 0.5000 0.081 Uiso 0.654(14) 1 calc PR B 3
C35B C 0.5395(10) 0.3628(11) 0.4822(9) 0.069(4) Uani 0.346(14) 1 d PDU B 4
H35B H 0.5610 0.3621 0.4598 0.083 Uiso 0.346(14) 1 calc PR B 4
C36B C 0.5319(10) 0.4204(10) 0.5050(9) 0.081(4) Uani 0.346(14) 1 d PDU B 4
H36B H 0.5488 0.4586 0.4975 0.097 Uiso 0.346(14) 1 calc PR B 4
C37B C 0.5000(8) 0.4240(9) 0.5389(7) 0.076(3) Uani 0.346(14) 1 d PDU B 4
H37B H 0.4948 0.4636 0.5534 0.092 Uiso 0.346(14) 1 calc PR B 4
C38B C 0.4763(11) 0.3663(8) 0.5501(9) 0.061(4) Uani 0.346(14) 1 d PDU B 4
H38B H 0.4523 0.3668 0.5707 0.073 Uiso 0.346(14) 1 calc PR B 4
C39B C 0.4884(7) 0.3080(8) 0.5306(8) 0.052(3) Uani 0.346(14) 1 d PDU B 4
H39B H 0.4789 0.2686 0.5429 0.063 Uiso 0.346(14) 1 calc PR B 4
C40B C 0.5145(7) 0.3068(11) 0.4934(7) 0.054(4) Uani 0.346(14) 1 d PDU B 4
H40B H 0.5150 0.2682 0.4760 0.065 Uiso 0.346(14) 1 calc PR B 4
C23A C 0.8896(3) 0.3786(4) 0.5169(3) 0.055(2) Uani 0.764(10) 1 d PDU C 5
H23A H 0.9114 0.3475 0.5059 0.066 Uiso 0.764(10) 1 calc PR C 5
C24A C 0.9186(3) 0.4254(4) 0.5495(3) 0.063(2) Uani 0.764(10) 1 d PDU C 5
H24A H 0.9606 0.4269 0.5608 0.076 Uiso 0.764(10) 1 calc PR C 5
C25A C 0.8873(3) 0.4701(4) 0.5660(4) 0.068(2) Uani 0.764(10) 1 d PDU C 5
H25D H 0.9078 0.5022 0.5887 0.082 Uiso 0.764(10) 1 calc PR C 5
C26A C 0.8267(3) 0.4685(5) 0.5496(5) 0.059(2) Uani 0.764(10) 1 d PDU C 5
H26D H 0.8052 0.4997 0.5609 0.071 Uiso 0.764(10) 1 calc PR C 5
C27A C 0.7966(3) 0.4219(3) 0.5168(2) 0.0475(16) Uani 0.764(10) 1 d PDU C 5
H27A H 0.7545 0.4205 0.5056 0.057 Uiso 0.764(10) 1 calc PR C 5
C28A C 0.8285(3) 0.3769(3) 0.5001(2) 0.0472(16) Uani 0.764(10) 1 d PDU C 5
H28D H 0.8082 0.3449 0.4772 0.057 Uiso 0.764(10) 1 calc PR C 5
C23B C 0.9230(11) 0.4029(11) 0.5368(11) 0.055(4) Uani 0.236(10) 1 d PDU C 6
H23B H 0.9586 0.3831 0.5368 0.066 Uiso 0.236(10) 1 calc PR C 6
C24B C 0.9250(9) 0.4592(10) 0.5636(8) 0.056(4) Uani 0.236(10) 1 d PDU C 6
H24B H 0.9619 0.4791 0.5805 0.068 Uiso 0.236(10) 1 calc PR C 6
C25B C 0.8725(11) 0.4859(13) 0.5651(13) 0.057(4) Uani 0.236(10) 1 d PDU C 6
H25E H 0.8735 0.5247 0.5827 0.068 Uiso 0.236(10) 1 calc PR C 6
C26B C 0.8186(11) 0.4565(18) 0.5411(18) 0.063(4) Uani 0.236(10) 1 d PDU C 6
H26E H 0.7833 0.4735 0.5444 0.075 Uiso 0.236(10) 1 calc PR C 6
C27B C 0.8160(11) 0.4022(13) 0.5122(10) 0.062(4) Uani 0.236(10) 1 d PDU C 6
H27B H 0.7789 0.3835 0.4942 0.075 Uiso 0.236(10) 1 calc PR C 6
C28B C 0.8687(13) 0.3758(15) 0.5103(14) 0.061(4) Uani 0.236(10) 1 d PDU C 6
H28E H 0.8675 0.3389 0.4906 0.073 Uiso 0.236(10) 1 calc PR C 6
C141 C 0.4729(2) 0.4841(3) 0.0332(2) 0.0875(16) Uani 1 1 d . . .
H141 H 0.4536 0.4726 0.0560 0.105 Uiso 1 1 calc R . .
C142 C 0.4794(2) 0.4409(2) 0.0015(3) 0.114(2) Uani 1 1 d . . .
H142 H 0.4653 0.3985 0.0024 0.137 Uiso 1 1 calc R . .
C143 C 0.5064(2) 0.4565(3) -0.0333(2) 0.1063(18) Uani 1 1 d . . .
H143 H 0.5099 0.4255 -0.0564 0.128 Uiso 1 1 calc R . .
C93 C 0.74049(11) 0.42321(12) 0.17577(10) 0.0201(6) Uani 1 1 d . . .
H6 H 0.7200(13) 0.2890(15) 0.1344(12) 0.042(11) Uiso 1 1 d . . .
H7 H 0.8761(12) 0.2041(13) -0.2861(10) 0.031(9) Uiso 1 1 d . . .
H1 H 0.8321(12) 0.1577(14) -0.3121(11) 0.030(9) Uiso 1 1 d . . .
H2 H 0.7217(15) 0.1629(17) -0.3631(13) 0.058(14) Uiso 1 1 d . . .
H14 H 0.8346(14) 0.2802(16) 0.1855(13) 0.061(13) Uiso 1 1 d . . .
H17 H 0.7519(14) 0.0834(17) -0.2964(13) 0.071(13) Uiso 1 1 d . . .
H19 H 0.8746(13) 0.3357(15) 0.2056(11) 0.049(11) Uiso 1 1 d . . .
H4 H 0.7081(17) 0.159(2) -0.4101(16) 0.094(18) Uiso 1 1 d . . .
H5 H 0.6966(14) 0.2731(17) 0.0868(13) 0.056(14) Uiso 1 1 d . . .
H23 H 0.7517(14) 0.2118(16) 0.2041(13) 0.061(12) Uiso 1 1 d . . .

loop_
_atom_site_aniso_label
_atom_site_aniso_U_11
_atom_site_aniso_U_22
_atom_site_aniso_U_33
_atom_site_aniso_U_23
_atom_site_aniso_U_13
_atom_site_aniso_U_12
Si1 0.0170(4) 0.0229(5) 0.0205(5) -0.0038(4) 0.0076(3) -0.0009(3)
O1 0.0292(11) 0.0294(13) 0.0195(12) -0.0053(11) 0.0076(9) -0.0002(9)
N1 0.0170(12) 0.0220(14) 0.0205(13) -0.0047(11) 0.0077(10) -0.0013(9)
C1 0.0437(19) 0.0291(19) 0.046(2) -0.0222(17) 0.0241(17) -0.0117(14)
Si2 0.0205(4) 0.0257(5) 0.0173(4) -0.0041(4) 0.0068(3) 0.0017(3)
O2 0.0287(11) 0.0296(12) 0.0225(12) -0.0063(10) 0.0119(9) -0.0005(8)
N2 0.0193(12) 0.0230(14) 0.0245(14) -0.0002(12) 0.0096(11) 0.0022(10)
C2 0.0276(16) 0.0256(18) 0.0242(17) -0.0050(15) 0.0114(14) -0.0002(13)
Si3 0.0189(4) 0.0228(5) 0.0181(4) -0.0029(4) 0.0092(3) 0.0003(3)
O3 0.0311(12) 0.0326(14) 0.0166(12) -0.0045(11) 0.0072(9) -0.0001(10)
N3 0.0304(15) 0.0304(18) 0.0268(18) -0.0083(16) 0.0126(14) -0.0012(12)
C3 0.0282(16) 0.0223(17) 0.0285(18) -0.0094(15) 0.0120(14) -0.0035(13)
Si4 0.0197(4) 0.0236(5) 0.0164(4) -0.0024(4) 0.0060(3) 0.0008(3)
O4 0.0266(10) 0.0254(12) 0.0211(11) -0.0079(10) 0.0094(9) -0.0022(8)
N4 0.0176(12) 0.0282(14) 0.0207(14) -0.0040(12) 0.0076(11) -0.0007(10)
C4 0.0240(16) 0.0233(17) 0.0225(17) -0.0030(14) 0.0063(13) -0.0033(12)
N5 0.0201(12) 0.0299(15) 0.0220(14) -0.0032(12) 0.0074(11) 0.0012(10)
C5 0.0308(17) 0.0330(19) 0.040(2) -0.0065(17) 0.0089(15) -0.0031(14)
N6 0.0248(15) 0.0352(18) 0.0255(16) -0.0127(14) 0.0109(13) -0.0051(13)
C6 0.0189(15) 0.0229(16) 0.0242(17) -0.0084(14) 0.0133(13) -0.0009(12)
N7 0.0197(12) 0.0248(14) 0.0186(13) -0.0052(11) 0.0099(10) -0.0008(10)
C7 0.0250(16) 0.0278(18) 0.0222(17) -0.0065(14) 0.0133(14) -0.0004(13)
N8 0.0201(12) 0.0229(14) 0.0198(13) -0.0008(11) 0.0097(11) 0.0028(10)
C8 0.0299(17) 0.0294(18) 0.035(2) -0.0018(15) 0.0186(16) -0.0070(14)
N9 0.0330(16) 0.0319(18) 0.0240(18) -0.0069(16) 0.0112(15) -0.0015(13)
C9 0.0207(16) 0.040(2) 0.044(2) -0.0056(18) 0.0142(16) -0.0080(14)
N10 0.0171(12) 0.0233(14) 0.0152(13) -0.0035(11) 0.0052(10) -0.0022(9)
C10 0.0195(16) 0.038(2) 0.0292(19) -0.0053(16) 0.0059(14) -0.0004(13)
N11 0.0186(12) 0.0287(14) 0.0199(13) -0.0006(12) 0.0071(11) -0.0003(10)
C11 0.0227(16) 0.0237(17) 0.0241(17) -0.0066(14) 0.0119(14) 0.0048(12)
N12 0.0283(15) 0.0330(18) 0.0257(16) -0.0088(14) 0.0136(13) -0.0033(13)
C12 0.0225(15) 0.0284(18) 0.0283(18) 0.0023(15) 0.0071(14) 0.0035(13)
C13 0.058(2) 0.040(2) 0.055(2) 0.0100(19) 0.025(2) 0.0157(17)
C14 0.045(2) 0.044(2) 0.030(2) 0.0046(17) 0.0115(16) 0.0037(15)
C15 0.0285(16) 0.0311(19) 0.0247(18) 0.0010(15) 0.0102(14) -0.0063(13)
C16 0.0423(19) 0.041(2) 0.038(2) 0.0039(18) 0.0105(17) -0.0021(15)
C17 0.070(2) 0.059(3) 0.025(2) -0.0055(19) 0.0131(19) -0.0057(19)
C18 0.0157(14) 0.0201(16) 0.0257(18) -0.0051(14) 0.0040(13) -0.0026(12)
C19 0.0191(15) 0.0270(18) 0.0285(18) -0.0006(15) 0.0053(14) -0.0028(12)
C20 0.0251(17) 0.042(2) 0.040(2) -0.0074(18) 0.0148(16) -0.0006(14)
C21 0.0215(17) 0.039(2) 0.053(2) -0.0101(19) 0.0077(17) 0.0072(14)
C22 0.0274(17) 0.0310(19) 0.036(2) 0.0031(16) -0.0021(15) -0.0002(14)
C23 0.0212(15) 0.0236(17) 0.0289(18) -0.0018(15) 0.0046(14) -0.0045(12)
C24 0.0305(17) 0.047(2) 0.0252(19) 0.0064(17) 0.0034(15) -0.0044(15)
C25 0.067(3) 0.065(3) 0.051(3) 0.025(2) 0.012(2) -0.012(2)
C26 0.062(2) 0.090(3) 0.031(2) -0.009(2) 0.0197(19) -0.014(2)
C27 0.0304(17) 0.037(2) 0.032(2) 0.0018(16) 0.0163(15) -0.0004(14)
C28 0.054(2) 0.052(2) 0.051(2) 0.003(2) 0.022(2) -0.0185(18)
C29 0.0417(19) 0.047(2) 0.032(2) 0.0057(18) 0.0186(16) 0.0005(15)
C30 0.0358(18) 0.034(2) 0.0309(19) -0.0057(16) 0.0105(15) 0.0017(14)
C31 0.0204(15) 0.0257(17) 0.0272(18) -0.0064(15) 0.0124(14) -0.0012(12)
C32 0.0271(16) 0.0259(18) 0.0210(17) -0.0086(14) 0.0112(14) 0.0027(13)
C33 0.0232(16) 0.0361(19) 0.0210(17) -0.0061(16) 0.0091(14) -0.0045(13)
C34 0.0467(19) 0.045(2) 0.0203(18) -0.0079(17) 0.0075(16) 0.0063(15)
C35 0.0239(16) 0.0186(16) 0.0252(18) -0.0025(14) 0.0089(14) 0.0033(12)
C36 0.0247(16) 0.0297(18) 0.0228(18) -0.0032(15) 0.0057(14) 0.0055(13)
C37 0.0238(17) 0.054(2) 0.039(2) -0.0009(19) 0.0034(16) 0.0041(15)
C38 0.043(2) 0.066(3) 0.0234(19) 0.0135(19) 0.0029(17) 0.0038(17)
C39 0.0406(19) 0.052(2) 0.028(2) 0.0072(18) 0.0161(17) -0.0009(16)
C40 0.0275(16) 0.0274(18) 0.0228(17) -0.0040(15) 0.0077(14) 0.0006(13)
C41 0.0299(17) 0.043(2) 0.0238(18) 0.0018(16) 0.0134(14) -0.0021(14)
C42 0.0368(19) 0.061(2) 0.036(2) -0.0037(19) 0.0173(16) -0.0056(16)
C43 0.059(2) 0.050(2) 0.044(2) -0.009(2) 0.0214(19) -0.0141(18)
C44 0.0201(16) 0.048(2) 0.0297(19) 0.0004(17) 0.0072(14) 0.0034(14)
C45 0.039(2) 0.053(2) 0.073(3) -0.027(2) 0.026(2) -0.0061(17)
C46 0.0312(18) 0.045(2) 0.056(2) -0.0043(19) 0.0218(17) -0.0013(15)
C47 0.0256(16) 0.0363(19) 0.0137(16) -0.0045(15) 0.0032(13) 0.0068(13)
C48 0.0385(18) 0.034(2) 0.0148(17) -0.0014(15) 0.0052(14) 0.0066(14)
C49 0.044(2) 0.041(2) 0.0272(19) -0.0018(17) 0.0094(16) 0.0103(16)
C50 0.045(2) 0.046(2) 0.030(2) -0.0023(18) 0.0020(17) 0.0221(16)
C51 0.0264(17) 0.057(2) 0.033(2) -0.0050(19) 0.0057(15) 0.0087(16)
C52 0.0254(16) 0.042(2) 0.0189(17) -0.0048(16) 0.0005(13) 0.0031(14)
C53 0.0219(16) 0.053(2) 0.041(2) 0.0010(19) 0.0085(16) 0.0000(15)
C54 0.041(2) 0.055(2) 0.058(3) -0.007(2) 0.0106(19) -0.0073(17)
C55 0.039(2) 0.080(3) 0.055(3) 0.001(2) 0.0213(19) -0.0073(18)
C56 0.0414(19) 0.034(2) 0.0308(19) 0.0073(17) 0.0163(16) 0.0033(15)
C57 0.070(2) 0.057(3) 0.036(2) 0.005(2) 0.026(2) 0.0029(19)
C58 0.048(2) 0.045(2) 0.040(2) 0.0011(19) 0.0180(18) -0.0058(16)
C59 0.0349(18) 0.049(2) 0.054(2) -0.0270(19) 0.0214(17) -0.0012(16)
C60 0.0301(17) 0.0318(19) 0.0236(18) -0.0028(15) 0.0109(14) 0.0036(14)
C61 0.0300(17) 0.0274(18) 0.0260(18) -0.0108(15) 0.0103(14) 0.0006(13)
C62 0.0267(16) 0.0213(17) 0.0175(16) 0.0006(14) 0.0074(13) 0.0005(12)
C63 0.0381(18) 0.0267(18) 0.0269(18) -0.0015(15) 0.0105(15) -0.0015(14)
C64 0.0229(15) 0.0254(17) 0.0217(16) -0.0038(14) 0.0121(13) 0.0026(12)
C65 0.0229(16) 0.0362(19) 0.0240(17) 0.0020(15) 0.0139(14) 0.0052(13)
C66 0.0322(18) 0.041(2) 0.033(2) -0.0001(17) 0.0207(16) -0.0032(15)
C67 0.0248(17) 0.049(2) 0.038(2) -0.0105(18) 0.0167(16) -0.0109(15)
C68 0.0212(16) 0.049(2) 0.0219(17) -0.0004(16) 0.0052(14) 0.0051(14)
C69 0.0201(15) 0.0289(18) 0.0185(16) -0.0047(14) 0.0101(13) 0.0033(12)
C70 0.0263(16) 0.0323(19) 0.0217(17) 0.0042(15) 0.0049(14) 0.0061(13)
C71 0.0452(19) 0.043(2) 0.0254(19) 0.0073(17) 0.0127(16) 0.0025(15)
C72 0.067(2) 0.049(2) 0.040(2) 0.0047(19) 0.0185(19) 0.0210(18)
C73 0.0326(17) 0.051(2) 0.0240(18) 0.0076(17) 0.0133(15) 0.0002(15)
C74 0.051(2) 0.064(3) 0.063(3) 0.038(2) 0.022(2) 0.0024(19)
C75 0.048(2) 0.124(4) 0.024(2) 0.003(2) 0.0157(18) 0.004(2)
C76 0.0172(14) 0.0177(16) 0.0237(17) -0.0034(14) 0.0059(13) -0.0035(11)
C77 0.0174(14) 0.0231(17) 0.0217(16) -0.0022(14) 0.0070(13) -0.0023(12)
C78 0.0230(15) 0.0303(18) 0.0304(18) -0.0012(15) 0.0136(14) 0.0022(13)
C79 0.0197(15) 0.0329(19) 0.041(2) -0.0021(17) 0.0110(15) 0.0048(13)
C80 0.0229(16) 0.0330(19) 0.0317(19) 0.0080(16) 0.0023(14) 0.0060(13)
C81 0.0194(15) 0.0249(17) 0.0232(17) -0.0006(14) 0.0047(13) -0.0016(12)
C82 0.0294(16) 0.0363(19) 0.0223(18) 0.0048(16) 0.0079(14) 0.0030(13)
C83 0.052(2) 0.047(2) 0.035(2) 0.0067(18) 0.0180(17) 0.0015(16)
C84 0.064(2) 0.055(2) 0.0217(19) -0.0004(18) 0.0120(17) -0.0062(18)
C85 0.0262(16) 0.0280(18) 0.0266(18) 0.0049(15) 0.0127(14) 0.0032(13)
C86 0.0427(19) 0.034(2) 0.040(2) 0.0026(17) 0.0209(16) 0.0027(15)
C87 0.0344(17) 0.042(2) 0.0257(18) 0.0068(16) 0.0130(15) 0.0055(14)
C88 0.0303(17) 0.0291(19) 0.0303(19) -0.0055(15) 0.0124(15) 0.0020(13)
C89 0.0159(14) 0.0245(17) 0.0273(18) -0.0041(15) 0.0112(13) -0.0038(12)
C90 0.0267(16) 0.0242(17) 0.0209(17) -0.0075(14) 0.0087(14) -0.0003(13)
C91 0.0249(16) 0.0292(18) 0.0235(17) -0.0042(15) 0.0111(14) -0.0079(13)
C92 0.049(2) 0.042(2) 0.0228(19) -0.0087(17) 0.0037(16) 0.0024(15)
C94 0.0218(16) 0.0181(16) 0.0251(18) -0.0030(14) 0.0045(14) 0.0045(12)
C95 0.0230(16) 0.035(2) 0.033(2) 0.0003(17) 0.0000(15) 0.0035(13)
C96 0.043(2) 0.046(2) 0.0204(18) 0.0082(17) -0.0002(16) 0.0035(16)
C97 0.0406(19) 0.041(2) 0.0233(19) 0.0084(16) 0.0104(16) 0.0005(15)
C98 0.0292(16) 0.0253(18) 0.0237(18) 0.0022(15) 0.0101(14) 0.0022(13)
C99 0.0292(17) 0.045(2) 0.0249(18) 0.0036(16) 0.0146(14) -0.0061(14)
C100 0.053(2) 0.053(2) 0.051(2) -0.003(2) 0.0255(19) -0.0161(17)
C101 0.0385(19) 0.067(3) 0.046(2) 0.004(2) 0.0262(18) 0.0013(17)
C102 0.0187(15) 0.040(2) 0.0273(18) -0.0059(16) 0.0080(14) -0.0016(13)
C103 0.0316(17) 0.037(2) 0.048(2) 0.0017(17) 0.0217(16) 0.0000(14)
C104 0.0332(19) 0.049(2) 0.078(3) -0.023(2) 0.0296(19) -0.0078(16)
C105 0.0268(16) 0.0267(18) 0.0160(16) -0.0039(14) 0.0011(13) 0.0040(13)
C106 0.0350(17) 0.0276(18) 0.0158(16) -0.0048(15) 0.0057(14) 0.0006(14)
C107 0.048(2) 0.0305(19) 0.0203(18) -0.0012(16) 0.0005(16) 0.0049(15)
C108 0.036(2) 0.045(2) 0.032(2) -0.0069(18) -0.0036(16) 0.0178(16)
C109 0.0280(17) 0.045(2) 0.034(2) -0.0094(18) 0.0060(15) 0.0052(15)
C110 0.0237(16) 0.038(2) 0.0190(17) -0.0057(15) 0.0008(13) 0.0017(14)
C111 0.0209(16) 0.048(2) 0.034(2) 0.0016(17) 0.0071(15) -0.0029(14)
C112 0.041(2) 0.088(3) 0.050(2) 0.004(2) 0.0229(19) -0.0097(19)
C113 0.040(2) 0.046(2) 0.057(3) -0.001(2) 0.0107(18) -0.0054(16)
C114 0.0449(19) 0.0303(19) 0.0250(18) 0.0060(16) 0.0158(16) 0.0002(14)
C115 0.080(3) 0.064(3) 0.033(2) 0.000(2) 0.030(2) -0.011(2)
C116 0.052(2) 0.046(2) 0.043(2) 0.0082(19) 0.0205(18) -0.0068(17)
C117 0.045(2) 0.112(4) 0.054(3) -0.022(3) 0.027(2) -0.006(2)
C118 0.053(2) 0.094(4) 0.050(3) -0.003(3) 0.019(2) -0.013(2)
C119 0.044(2) 0.069(3) 0.054(3) -0.008(2) 0.010(2) -0.0030(19)
C120 0.041(2) 0.091(3) 0.044(3) -0.011(3) 0.0163(19) 0.000(2)
C121 0.052(2) 0.078(3) 0.067(3) 0.006(3) 0.022(2) -0.003(2)
C122 0.051(2) 0.070(3) 0.090(4) -0.026(3) 0.021(3) 0.000(2)
C29A 0.056(5) 0.093(6) 0.029(6) 0.013(5) 0.021(5) -0.005(6)
C30A 0.064(6) 0.101(9) 0.044(5) -0.001(6) 0.021(4) -0.003(9)
C31A 0.071(7) 0.087(6) 0.058(8) -0.007(5) 0.022(7) -0.006(6)
C32A 0.058(6) 0.071(5) 0.063(7) 0.007(5) 0.028(5) 0.002(6)
C33A 0.055(5) 0.060(7) 0.043(5) 0.022(4) 0.023(4) 0.007(6)
C34A 0.055(5) 0.075(5) 0.027(6) 0.024(4) 0.020(4) 0.006(5)
C29B 0.042(5) 0.055(7) 0.051(6) 0.005(6) 0.021(5) -0.009(6)
C30B 0.054(5) 0.058(6) 0.044(6) 0.012(5) 0.023(5) -0.014(6)
C31B 0.072(7) 0.073(5) 0.046(8) 0.013(4) 0.030(6) -0.015(5)
C32B 0.056(7) 0.087(8) 0.047(6) 0.003(6) 0.025(5) -0.013(8)
C33B 0.045(5) 0.086(8) 0.045(7) 0.003(7) 0.015(6) -0.001(8)
C34B 0.048(5) 0.071(5) 0.054(9) 0.006(5) 0.021(8) 0.005(4)
C35A 0.077(6) 0.073(6) 0.047(5) -0.005(5) 0.012(4) -0.004(5)
C36A 0.058(5) 0.076(6) 0.063(5) 0.010(5) 0.008(4) -0.005(4)
C37A 0.081(5) 0.068(4) 0.075(6) -0.010(4) 0.009(5) -0.023(4)
C39A 0.061(5) 0.066(6) 0.065(5) 0.016(5) 0.022(4) 0.006(6)
C40A 0.080(6) 0.055(4) 0.053(6) 0.001(4) 0.002(5) -0.013(4)
C35B 0.064(8) 0.084(10) 0.057(7) 0.017(7) 0.019(6) -0.003(8)
C36B 0.088(8) 0.068(6) 0.079(9) 0.021(7) 0.019(6) 0.000(7)
C37B 0.096(7) 0.054(6) 0.069(7) 0.003(6) 0.013(6) 0.005(6)
C38B 0.065(8) 0.052(7) 0.069(7) -0.004(6) 0.026(5) 0.013(7)
C39B 0.053(6) 0.052(6) 0.061(8) -0.001(7) 0.031(6) 0.010(6)
C40B 0.045(7) 0.072(6) 0.049(8) -0.004(6) 0.020(5) 0.001(6)
C23A 0.059(4) 0.073(4) 0.030(4) 0.015(3) 0.011(4) 0.006(4)
C24A 0.072(3) 0.068(7) 0.044(6) 0.020(4) 0.011(3) -0.006(3)
C25A 0.091(5) 0.058(5) 0.045(4) 0.011(4) 0.009(4) -0.005(4)
C26A 0.089(4) 0.047(5) 0.041(5) 0.004(3) 0.021(4) 0.002(3)
C27A 0.071(3) 0.037(4) 0.037(3) 0.013(3) 0.021(3) 0.010(2)
C28A 0.062(4) 0.043(3) 0.034(3) 0.013(2) 0.014(3) 0.015(3)
C23B 0.082(6) 0.046(9) 0.035(9) -0.002(7) 0.018(7) 0.005(7)
C24B 0.079(6) 0.048(9) 0.038(8) 0.000(6) 0.014(7) 0.026(7)
C25B 0.076(8) 0.057(9) 0.039(8) 0.008(7) 0.023(7) 0.018(6)
C26B 0.081(6) 0.059(9) 0.047(9) 0.015(7) 0.020(7) 0.012(7)
C27B 0.083(6) 0.059(9) 0.043(9) 0.015(7) 0.018(8) 0.009(8)
C28B 0.079(8) 0.062(8) 0.039(8) 0.006(6) 0.014(8) 0.004(7)
C141 0.081(3) 0.071(4) 0.122(5) 0.036(4) 0.048(3) 0.022(3)
C142 0.095(4) 0.054(4) 0.210(7) 0.008(4) 0.073(4) -0.020(3)
C143 0.104(4) 0.077(4) 0.145(6) -0.026(4) 0.050(4) -0.015(3)
C93 0.0229(15) 0.0176(16) 0.0182(16) -0.0003(13) 0.0048(13) 0.0044(12)

loop_
_atom_type_symbol
_atom_type_description
_atom_type_scat_dispersion_real
_atom_type_scat_dispersion_imag
_atom_type_scat_source
C C 0.0033 0.0016 'International Tables Vol C Tables 4.2.6.8 and 6.1.1.4'
H H 0.0000 0.0000 'International Tables Vol C Tables 4.2.6.8 and 6.1.1.4'
N N 0.0061 0.0033 'International Tables Vol C Tables 4.2.6.8 and 6.1.1.4'
O O 0.0106 0.0060 'International Tables Vol C Tables 4.2.6.8 and 6.1.1.4'
Si Si 0.0817 0.0704 'International Tables Vol C Tables 4.2.6.8 and 6.1.1.4'

loop_
_geom_angle_atom_site_label_1
_geom_angle_atom_site_label_2
_geom_angle_atom_site_label_3
_geom_angle
_geom_angle_site_symmetry_1
_geom_angle_site_symmetry_3
O1 Si1 N3 107.39(15) . .
O1 Si1 N2 113.30(11) . .
N3 Si1 N2 111.55(13) . .
O1 Si1 N1 112.10(10) . .
N3 Si1 N1 111.16(13) . .
N2 Si1 N1 101.37(10) . .
C2 N1 C6 117.72(19) . .
C2 N1 Si1 124.49(17) . .
C6 N1 Si1 117.51(17) . .
O2 Si2 N6 113.85(13) . .
O2 Si2 N5 116.75(11) . .
N6 Si2 N5 107.13(12) . .
O2 Si2 N4 111.15(10) . .
N6 Si2 N4 109.21(12) . .
N5 Si2 N4 97.40(11) . .
C4 N2 C18 118.4(2) . .
C4 N2 Si1 122.48(16) . .
C18 N2 Si1 119.04(17) . .
C1 C2 N1 121.2(2) . .
C1 C2 C3 120.3(3) . .
N1 C2 C3 118.5(2) . .
O3 Si3 N9 108.09(15) . .
O3 Si3 N8 114.15(11) . .
N9 Si3 N8 110.38(13) . .
O3 Si3 N7 109.99(11) . .
N9 Si3 N7 112.20(12) . .
N8 Si3 N7 102.03(10) . .
C4 C3 C2 127.6(3) . .
O4 Si4 N12 114.12(13) . .
O4 Si4 N11 114.52(10) . .
N12 Si4 N11 108.30(12) . .
O4 Si4 N10 112.39(10) . .
N12 Si4 N10 108.36(12) . .
N11 Si4 N10 97.85(11) . .
C31 N4 C35 119.9(2) . .
C31 N4 Si2 124.4(2) . .
C35 N4 Si2 115.42(17) . .
C3 C4 N2 121.1(2) . .
C3 C4 C5 120.5(3) . .
N2 C4 C5 118.4(2) . .
C33 N5 C47 119.3(2) . .
C33 N5 Si2 123.33(19) . .
C47 N5 Si2 117.27(18) . .
C7 C6 C11 121.3(2) . .
C7 C6 N1 118.9(2) . .
C11 C6 N1 119.8(2) . .
C60 N7 C64 118.68(19) . .
C60 N7 Si3 124.89(17) . .
C64 N7 Si3 116.39(17) . .
C8 C7 C6 118.1(3) . .
C8 C7 C15 119.4(3) . .
C6 C7 C15 122.4(2) . .
C62 N8 C76 117.5(2) . .
C62 N8 Si3 123.84(16) . .
C76 N8 Si3 118.63(17) . .
C7 C8 C9 121.4(3) . .
C10 C9 C8 119.9(3) . .
C89 N10 C93 119.7(2) . .
C89 N10 Si4 123.59(19) . .
C93 N10 Si4 115.89(17) . .
C9 C10 C11 121.4(3) . .
C91 N11 C105 119.8(2) . .
C91 N11 Si4 123.20(19) . .
C105 N11 Si4 116.76(18) . .
C10 C11 C6 117.8(3) . .
C10 C11 C12 119.2(3) . .
C6 C11 C12 123.0(2) . .
C11 C12 C13 111.1(2) . .
C11 C12 C14 111.3(2) . .
C13 C12 C14 110.3(2) . .
C7 C15 C16 112.5(2) . .
C7 C15 C17 110.8(2) . .
C16 C15 C17 110.1(3) . .
C23 C18 C19 121.1(2) . .
C23 C18 N2 119.2(2) . .
C19 C18 N2 119.7(2) . .
C20 C19 C18 117.4(3) . .
C20 C19 C27 119.6(2) . .
C18 C19 C27 123.0(2) . .
C21 C20 C19 122.0(3) . .
C20 C21 C22 120.2(3) . .
C21 C22 C23 120.9(3) . .
C22 C23 C18 118.5(3) . .
C22 C23 C24 119.5(3) . .
C18 C23 C24 122.0(2) . .
C23 C24 C26 111.4(2) . .
C23 C24 C25 112.6(3) . .
C26 C24 C25 110.0(3) . .
C19 C27 C28 111.7(2) . .
C19 C27 C29 111.5(2) . .
C28 C27 C29 110.7(2) . .
N4 C31 C32 121.1(3) . .
N4 C31 C30 121.1(3) . .
C32 C31 C30 117.8(3) . .
C33 C32 C31 126.5(3) . .
N5 C33 C32 122.3(3) . .
N5 C33 C34 118.7(3) . .
C32 C33 C34 119.0(3) . .
C40 C35 C36 121.5(3) . .
C40 C35 N4 118.9(2) . .
C36 C35 N4 119.6(2) . .
C37 C36 C35 117.6(3) . .
C37 C36 C44 118.8(2) . .
C35 C36 C44 123.6(3) . .
C38 C37 C36 121.6(3) . .
C39 C38 C37 119.4(3) . .
C38 C39 C40 122.1(3) . .
C39 C40 C35 117.7(3) . .
C39 C40 C41 119.6(3) . .
C35 C40 C41 122.6(3) . .
C40 C41 C43 109.9(2) . .
C40 C41 C42 111.9(2) . .
C43 C41 C42 109.9(2) . .
C36 C44 C46 111.9(3) . .
C36 C44 C45 111.7(3) . .
C46 C44 C45 108.9(2) . .
C52 C47 C48 122.0(3) . .
C52 C47 N5 117.3(3) . .
C48 C47 N5 120.8(2) . .
C49 C48 C47 117.4(3) . .
C49 C48 C56 119.2(3) . .
C47 C48 C56 123.5(3) . .
C50 C49 C48 121.7(3) . .
C51 C50 C49 120.0(3) . .
C50 C51 C52 121.1(3) . .
C51 C52 C47 117.8(3) . .
C51 C52 C53 119.2(3) . .
C47 C52 C53 123.0(3) . .
C52 C53 C54 111.1(3) . .
C52 C53 C55 112.7(3) . .
C54 C53 C55 109.6(2) . .
C48 C56 C58 112.1(2) . .
C48 C56 C57 110.9(2) . .
C58 C56 C57 110.0(3) . .
N7 C60 C59 120.8(2) . .
N7 C60 C61 118.7(2) . .
C59 C60 C61 120.6(3) . .
C62 C61 C60 128.9(3) . .
C61 C62 N8 119.8(2) . .
C61 C62 C63 120.6(3) . .
N8 C62 C63 119.6(2) . .
C65 C64 C69 120.4(2) . .
C65 C64 N7 119.3(2) . .
C69 C64 N7 120.3(2) . .
C66 C65 C64 118.2(3) . .
C66 C65 C73 119.2(3) . .
C64 C65 C73 122.4(3) . .
C65 C66 C67 122.3(3) . .
C66 C67 C68 118.9(3) . .
C67 C68 C69 121.6(3) . .
C68 C69 C64 118.3(3) . .
C68 C69 C70 118.9(3) . .
C64 C69 C70 122.8(2) . .
C69 C70 C71 111.5(2) . .
C69 C70 C72 110.7(2) . .
C71 C70 C72 110.3(2) . .
C65 C73 C74 112.4(3) . .
C65 C73 C75 109.6(2) . .
C74 C73 C75 109.4(3) . .
C81 C76 C77 120.8(2) . .
C81 C76 N8 119.3(2) . .
C77 C76 N8 119.9(2) . .
C78 C77 C76 117.8(3) . .
C78 C77 C85 118.7(2) . .
C76 C77 C85 123.5(2) . .
C79 C78 C77 122.5(3) . .
C78 C79 C80 119.2(3) . .
C81 C80 C79 121.1(3) . .
C80 C81 C76 118.7(2) . .
C80 C81 C82 118.1(2) . .
C76 C81 C82 123.2(2) . .
C84 C82 C83 110.0(2) . .
C84 C82 C81 111.2(2) . .
C83 C82 C81 111.1(2) . .
C77 C85 C87 111.7(2) . .
C77 C85 C86 111.0(2) . .
C87 C85 C86 110.5(2) . .
N10 C89 C90 121.5(3) . .
N10 C89 C88 120.0(3) . .
C90 C89 C88 118.5(3) . .
C91 C90 C89 126.3(3) . .
N11 C91 C90 122.0(3) . .
N11 C91 C92 119.4(3) . .
C90 C91 C92 118.6(3) . .
C95 C94 C93 118.1(3) . .
C95 C94 C102 118.8(2) . .
C93 C94 C102 123.0(2) . .
C94 C95 C96 121.6(3) . .
C97 C96 C95 119.3(3) . .
C96 C97 C98 122.0(3) . .
C97 C98 C93 118.0(2) . .
C97 C98 C99 119.1(3) . .
C93 C98 C99 122.8(3) . .
C98 C99 C100 110.4(2) . .
C98 C99 C101 112.0(2) . .
C100 C99 C101 109.5(2) . .
C94 C102 C103 111.3(2) . .
C94 C102 C104 110.8(2) . .
C103 C102 C104 109.5(2) . .
C106 C105 C110 121.7(3) . .
C106 C105 N11 120.7(2) . .
C110 C105 N11 117.7(2) . .
C107 C106 C105 117.3(3) . .
C107 C106 C114 119.6(3) . .
C105 C106 C114 123.1(2) . .
C108 C107 C106 121.9(3) . .
C107 C108 C109 120.1(3) . .
C108 C109 C110 121.2(3) . .
C109 C110 C105 117.9(3) . .
C109 C110 C111 119.2(3) . .
C105 C110 C111 122.8(2) . .
C110 C111 C113 110.9(2) . .
C110 C111 C112 112.6(3) . .
C113 C111 C112 109.9(2) . .
C106 C114 C116 112.3(2) . .
C106 C114 C115 110.6(2) . .
C116 C114 C115 109.9(3) . .
C118 C117 C122 120.0(4) . .
C117 C118 C119 120.4(4) . .
C120 C119 C118 119.5(4) . .
C121 C120 C119 121.3(4) . .
C120 C121 C122 119.2(4) . .
C117 C122 C121 119.7(4) . .
C30A C29A C34A 118.9(9) . .
C31A C30A C29A 120.7(10) . .
C30A C31A C32A 120.5(11) . .
C33A C32A C31A 120.2(11) . .
C32A C33A C34A 119.1(9) . .
C33A C34A C29A 120.6(9) . .
C30B C29B C34B 120.1(11) . .
C29B C30B C31B 119.0(10) . .
C32B C31B C30B 119.5(11) . .
C31B C32B C33B 122.4(13) . .
C32B C33B C34B 117.9(12) . .
C33B C34B C29B 121.0(11) . .
C40A C35A C36A 120.4(8) . .
C35A C36A C37A 118.3(8) . .
C38A C37A C36A 120.2(8) . .
C39A C38A C37A 121.3(9) . .
C38A C39A C40A 119.6(9) . .
C35A C40A C39A 120.3(8) . .
C40B C35B C36B 118.2(16) . .
C35B C36B C37B 123.0(17) . .
C38B C37B C36B 117.3(15) . .
C39B C38B C37B 119.4(16) . .
C40B C39B C38B 121.4(15) . .
C35B C40B C39B 119.6(14) . .
C24A C23A C28A 119.6(5) . .
C23A C24A C25A 120.6(5) . .
C26A C25A C24A 120.1(5) . .
C25A C26A C27A 120.4(5) . .
C26A C27A C28A 119.2(5) . .
C23A C28A C27A 120.1(5) . .
C28B C23B C24B 120.0(10) . .
C25B C24B C23B 119.2(10) . .
C26B C25B C24B 120.7(10) . .
C25B C26B C27B 120.3(10) . .
C26B C27B C28B 118.9(10) . .
C23B C28B C27B 120.7(10) . .
C142 C141 C143 120.1(5) . 3_665
C141 C142 C143 121.5(5) . .
C141 C143 C142 118.4(5) 3_665 .
C94 C93 C98 120.9(3) . .
C94 C93 N10 119.6(2) . .
C98 C93 N10 119.4(2) . .

loop_
_geom_bond_atom_site_label_1
_geom_bond_atom_site_label_2
_geom_bond_distance
_geom_bond_site_symmetry_2
Si1 O1 1.607(2) .
Si1 N3 1.681(3) .
Si1 N2 1.736(2) .
Si1 N1 1.742(2) .
N1 C2 1.405(3) .
N1 C6 1.446(3) .
C1 C2 1.383(3) .
Si2 O2 1.5449(19) .
Si2 N6 1.677(2) .
Si2 N5 1.793(2) .
Si2 N4 1.817(2) .
N2 C4 1.410(3) .
N2 C18 1.441(3) .
C2 C3 1.429(4) .
Si3 O3 1.607(2) .
Si3 N9 1.676(3) .
Si3 N8 1.737(2) .
Si3 N7 1.746(2) .
C3 C4 1.365(3) .
Si4 O4 1.5457(18) .
Si4 N12 1.683(2) .
Si4 N11 1.795(2) .
Si4 N10 1.805(2) .
N4 C31 1.341(3) .
N4 C35 1.462(3) .
C4 C5 1.463(3) .
N5 C33 1.353(3) .
N5 C47 1.471(3) .
C6 C7 1.408(4) .
C6 C11 1.409(4) .
N7 C60 1.400(3) .
N7 C64 1.446(3) .
C7 C8 1.377(4) .
C7 C15 1.522(4) .
N8 C62 1.408(3) .
N8 C76 1.453(3) .
C8 C9 1.382(4) .
C9 C10 1.375(4) .
N10 C89 1.348(3) .
N10 C93 1.461(3) .
C10 C11 1.388(4) .
N11 C91 1.351(3) .
N11 C105 1.464(3) .
C11 C12 1.520(4) .
C12 C13 1.528(4) .
C12 C14 1.535(4) .
C15 C16 1.526(4) .
C15 C17 1.531(4) .
C18 C23 1.406(4) .
C18 C19 1.411(4) .
C19 C20 1.388(4) .
C19 C27 1.513(4) .
C20 C21 1.367(4) .
C21 C22 1.378(4) .
C22 C23 1.386(4) .
C23 C24 1.521(4) .
C24 C26 1.525(4) .
C24 C25 1.526(4) .
C27 C28 1.535(4) .
C27 C29 1.544(4) .
C30 C31 1.499(4) .
C31 C32 1.397(4) .
C32 C33 1.370(4) .
C33 C34 1.516(4) .
C35 C40 1.404(4) .
C35 C36 1.404(3) .
C36 C37 1.394(4) .
C36 C44 1.514(4) .
C37 C38 1.379(4) .
C38 C39 1.367(4) .
C39 C40 1.385(4) .
C40 C41 1.515(4) .
C41 C43 1.530(4) .
C41 C42 1.533(4) .
C44 C46 1.524(4) .
C44 C45 1.532(4) .
C47 C52 1.400(4) .
C47 C48 1.402(4) .
C48 C49 1.380(4) .
C48 C56 1.518(4) .
C49 C50 1.377(4) .
C50 C51 1.371(4) .
C51 C52 1.389(4) .
C52 C53 1.525(4) .
C53 C54 1.536(4) .
C53 C55 1.536(4) .
C56 C58 1.524(4) .
C56 C57 1.542(4) .
C59 C60 1.404(4) .
C60 C61 1.413(4) .
C61 C62 1.385(3) .
C62 C63 1.432(3) .
C64 C65 1.410(4) .
C64 C69 1.411(4) .
C65 C66 1.372(4) .
C65 C73 1.519(4) .
C66 C67 1.380(4) .
C67 C68 1.382(4) .
C68 C69 1.385(4) .
C69 C70 1.518(4) .
C70 C71 1.532(4) .
C70 C72 1.541(4) .
C73 C74 1.524(4) .
C73 C75 1.549(4) .
C76 C81 1.404(4) .
C76 C77 1.410(3) .
C77 C78 1.384(3) .
C77 C85 1.517(4) .
C78 C79 1.366(4) .
C79 C80 1.391(4) .
C80 C81 1.384(3) .
C81 C82 1.535(4) .
C82 C84 1.529(4) .
C82 C83 1.532(4) .
C85 C87 1.534(4) .
C85 C86 1.535(4) .
C88 C89 1.494(4) .
C89 C90 1.396(4) .
C90 C91 1.377(4) .
C91 C92 1.508(4) .
C94 C95 1.387(4) .
C94 C93 1.406(3) .
C94 C102 1.520(4) .
C95 C96 1.394(4) .
C96 C97 1.367(4) .
C97 C98 1.392(4) .
C98 C93 1.414(3) .
C98 C99 1.520(4) .
C99 C100 1.523(4) .
C99 C101 1.540(4) .
C102 C103 1.526(4) .
C102 C104 1.539(4) .
C105 C106 1.402(4) .
C105 C110 1.407(4) .
C106 C107 1.387(4) .
C106 C114 1.519(4) .
C107 C108 1.368(4) .
C108 C109 1.375(4) .
C109 C110 1.385(4) .
C110 C111 1.518(4) .
C111 C113 1.530(4) .
C111 C112 1.540(4) .
C114 C116 1.522(4) .
C114 C115 1.544(4) .
C117 C118 1.365(5) .
C117 C122 1.376(5) .
C118 C119 1.371(5) .
C119 C120 1.367(5) .
C120 C121 1.356(5) .
C121 C122 1.393(5) .
C29A C30A 1.371(12) .
C29A C34A 1.393(9) .
C30A C31A 1.370(12) .
C31A C32A 1.382(12) .
C32A C33A 1.370(11) .
C33A C34A 1.392(10) .
C29B C30B 1.379(11) .
C29B C34B 1.389(12) .
C30B C31B 1.393(11) .
C31B C32B 1.367(12) .
C32B C33B 1.371(13) .
C33B C34B 1.379(12) .
C35A C40A 1.350(10) .
C35A C36A 1.365(9) .
C36A C37A 1.370(9) .
C37A C38A 1.349(10) .
C38A C39A 1.325(10) .
C39A C40A 1.360(10) .
C35B C40B 1.397(15) .
C35B C36B 1.408(16) .
C36B C37B 1.428(16) .
C37B C38B 1.411(15) .
C38B C39B 1.409(14) .
C39B C40B 1.408(14) .
C23A C24A 1.372(8) .
C23A C28A 1.380(7) .
C24A C25A 1.374(8) .
C25A C26A 1.371(8) .
C26A C27A 1.379(7) .
C27A C28A 1.391(6) .
C23B C28B 1.390(17) .
C23B C24B 1.394(16) .
C24B C25B 1.389(16) .
C25B C26B 1.388(18) .
C26B C27B 1.392(17) .
C27B C28B 1.395(17) .
C141 C142 1.326(7) .
C141 C143 1.333(6) 3_665
C142 C143 1.399(7) .
C143 C141 1.333(6) 3_665
